data_8106428
loop_
_publ_author_name
'Li, Zhong-Yan'
'Yuan, Xian-You'
'Yuan, Lin'
'Zhang, Min'

_publ_section_title
;
 Crystal structure of 1,2,3-trimethyl-2,3-dihydro-1H-perimidine, C14H16N2
;
_journal_issue 1
_journal_name_full 'Zeitschrift f\"ur Kristallographie - New Crystal Structures'
_journal_page_first 49
_journal_page_last 50
_journal_paper_doi 10.1515/ncrs-2016-0134
_journal_volume 232
_journal_year 2017
_chemical_formula_moiety 'C14 H16 N2'
_chemical_formula_sum 'C14 H16 N2'
_chemical_formula_weight 212.29
_space_group_crystal_system monoclinic
_space_group_IT_number 15
_space_group_name_Hall '-C 2yc'
_space_group_name_H-M_alt 'C 1 2/c 1'
_atom_sites_solution_hydrogens geom
_atom_sites_solution_primary direct
_atom_sites_solution_secondary difmap
_cell_angle_alpha 90.00
_cell_angle_beta 102.133(5)
_cell_angle_gamma 90.00
_cell_formula_units_Z 8
_cell_length_a 32.300(3)
_cell_length_b 7.2653(6)
_cell_length_c 10.4316(10)
_cell_measurement_reflns_used 2959
_cell_measurement_temperature 296(2)
_cell_measurement_theta_max 26.50
_cell_measurement_theta_min 2.58
_cell_volume 2393.3(4)
_computing_cell_refinement 'SAINT v8.34A (Bruker, 2013)'
_computing_data_reduction 'SAINT v8.34A (Bruker, 2013)'
_computing_molecular_graphics 'Olex2 (Dolomanov et al., 2009)'
_computing_publication_material 'Olex2 (Dolomanov et al., 2009)'
_computing_structure_refinement 'XL (Sheldrick, 2008)'
_computing_structure_solution 'SHELXS-97 (Sheldrick, 1990)'
_diffrn_ambient_temperature 296.15
_diffrn_measured_fraction_theta_full 0.999
_diffrn_measured_fraction_theta_max 0.999
_diffrn_measurement_device_type 'Bruker APEX-II CCD'
_diffrn_measurement_method '\f and \w scans'
_diffrn_radiation_monochromator graphite
_diffrn_radiation_type MoK\a
_diffrn_radiation_wavelength 0.71073
_diffrn_reflns_av_R_equivalents 0.0150
_diffrn_reflns_av_unetI/netI 0.0149
_diffrn_reflns_limit_h_max 37
_diffrn_reflns_limit_h_min -38
_diffrn_reflns_limit_k_max 8
_diffrn_reflns_limit_k_min -8
_diffrn_reflns_limit_l_max 12
_diffrn_reflns_limit_l_min -11
_diffrn_reflns_number 7687
_diffrn_reflns_theta_full 25.00
_diffrn_reflns_theta_max 25.00
_diffrn_reflns_theta_min 1.29
_diffrn_source 'fine-focus sealed tube'
_diffrn_standards_number 0
_exptl_absorpt_coefficient_mu 0.070
_exptl_absorpt_correction_T_max 0.7455
_exptl_absorpt_correction_T_min 0.6971
_exptl_absorpt_correction_type multi-scan
_exptl_absorpt_process_details
;
SADABS-2014/5 (Bruker,2014/5) was used for absorption correction.
wR2(int) was 0.0422 before and 0.0326 after correction.
The Ratio of minimum to maximum transmission is 0.9351.
The \l/2 correction factor is 0.00150.
;
_exptl_crystal_density_diffrn 1.178
_exptl_crystal_density_method 'not measured'
_exptl_crystal_description block
_exptl_crystal_F_000 912
_exptl_crystal_size_max 0.41
_exptl_crystal_size_mid 0.38
_exptl_crystal_size_min 0.29
_refine_diff_density_max 0.153
_refine_diff_density_min -0.157
_refine_diff_density_rms 0.033
_refine_ls_extinction_method none
_refine_ls_goodness_of_fit_ref 1.050
_refine_ls_hydrogen_treatment constr
_refine_ls_matrix_type full
_refine_ls_number_parameters 148
_refine_ls_number_reflns 2111
_refine_ls_number_restraints 0
_refine_ls_restrained_S_all 1.050
_refine_ls_R_factor_all 0.0607
_refine_ls_R_factor_gt 0.0464
_refine_ls_shift/su_max 0.000
_refine_ls_shift/su_mean 0.000
_refine_ls_structure_factor_coef Fsqd
_refine_ls_weighting_details 'calc w=1/[\s^2^(Fo^2^)+(0.0791P)^2^+0.5228P] where P=(Fo^2^+2Fc^2^)/3'
_refine_ls_weighting_scheme calc
_refine_ls_wR_factor_gt 0.1277
_refine_ls_wR_factor_ref 0.1411
_reflns_number_gt 1593
_reflns_number_total 2111
_reflns_threshold_expression >2sigma(I)
_cod_data_source_file suppl_ncrs-2016-0134_suppl.cif
_cod_data_source_block 1603301_0m
_cod_database_code 8106428
_olex2_refinement_description
;
1. Fixed Uiso
 At 1.2 times of:
  All C(H) groups
 At 1.5 times of:
  All C(H,H,H) groups
2.a Ternary CH refined with riding coordinates:
 C13(H13)
2.b Aromatic/amide H refined with riding coordinates:
 C5(H5), C3(H3), C4(H4), C9(H9), C8(H8), C7(H7)
2.c Idealised Me refined as rotating group:
 C14(H14A,H14B,H14C), C11(H11A,H11B,H11C), C12(H12A,H12B,H12C)
;
_olex2_submission_special_instructions 'No special instructions were received'

loop_
_space_group_symop_id
_space_group_symop_operation_xyz
1 'x, y, z'
2 '-x, y, -z+1/2'
3 'x+1/2, y+1/2, z'
4 '-x+1/2, y+1/2, -z+1/2'
5 '-x, -y, -z'
6 'x, -y, z-1/2'
7 '-x+1/2, -y+1/2, -z'
8 'x+1/2, -y+1/2, z-1/2'

loop_
_atom_site_label
_atom_site_type_symbol
_atom_site_fract_x
_atom_site_fract_y
_atom_site_fract_z
_atom_site_U_iso_or_equiv
_atom_site_adp_type
_atom_site_occupancy
_atom_site_calc_flag
_atom_site_disorder_assembly
_atom_site_disorder_group
_atom_site_refinement_flags_posn
N1 N 0.09162(4) 0.09647(16) 0.68751(12) 0.0530(4) Uani 1 d . . .
N2 N 0.16555(4) 0.10822(17) 0.70616(12) 0.0566(4) Uani 1 d . . .
C1 C 0.12033(4) 0.28185(17) 0.53648(12) 0.0431(4) Uani 1 d . . .
C5 C 0.07324(6) 0.4657(2) 0.37256(16) 0.0701(5) Uani 1 d . . .
H5 H 0.0689 0.5475 0.3024 0.084 Uiso 1 calc . . R
C6 C 0.11503(5) 0.40982(19) 0.43173(14) 0.0547(4) Uani 1 d . . .
C2 C 0.08428(4) 0.21484(18) 0.58082(13) 0.0458(4) Uani 1 d . . .
C13 C 0.12998(5) -0.0142(2) 0.70547(15) 0.0557(4) Uani 1 d . . .
H13 H 0.1341 -0.0710 0.7925 0.067 Uiso 1 calc . . R
C14 C 0.12678(6) -0.1691(2) 0.60560(18) 0.0780(6) Uani 1 d . . .
H14A H 0.1523 -0.2409 0.6240 0.117 Uiso 1 calc . . GR
H14B H 0.1230 -0.1178 0.5191 0.117 Uiso 1 calc . . GR
H14C H 0.1030 -0.2462 0.6107 0.117 Uiso 1 calc . . GR
C10 C 0.16197(4) 0.22733(18) 0.60095(14) 0.0486(4) Uani 1 d . . .
C11 C 0.20685(6) 0.0385(3) 0.7683(2) 0.0974(7) Uani 1 d . . .
H11A H 0.2253 0.1397 0.7999 0.146 Uiso 1 calc . . GR
H11B H 0.2184 -0.0309 0.7058 0.146 Uiso 1 calc . . GR
H11C H 0.2042 -0.0395 0.8405 0.146 Uiso 1 calc . . GR
C12 C 0.05608(6) 0.0140(3) 0.73012(19) 0.0796(6) Uani 1 d . . .
H12A H 0.0402 -0.0600 0.6606 0.119 Uiso 1 calc . . GR
H12B H 0.0382 0.1091 0.7525 0.119 Uiso 1 calc . . GR
H12C H 0.0662 -0.0619 0.8055 0.119 Uiso 1 calc . . GR
C3 C 0.04454(5) 0.2754(2) 0.52104(16) 0.0614(4) Uani 1 d . . .
H3 H 0.0209 0.2328 0.5497 0.074 Uiso 1 calc . . R
C4 C 0.03967(6) 0.4008(2) 0.41734(17) 0.0721(5) Uani 1 d . . .
H4 H 0.0126 0.4408 0.3781 0.086 Uiso 1 calc . . R
C9 C 0.19636(5) 0.3015(2) 0.55970(18) 0.0673(5) Uani 1 d . . .
H9 H 0.2236 0.2670 0.6009 0.081 Uiso 1 calc . . R
C8 C 0.19039(7) 0.4281(3) 0.4563(2) 0.0787(6) Uani 1 d . . .
H8 H 0.2139 0.4773 0.4303 0.094 Uiso 1 calc . . R
C7 C 0.15122(7) 0.4804(2) 0.39331(18) 0.0720(5) Uani 1 d . . .
H7 H 0.1481 0.5635 0.3241 0.086 Uiso 1 calc . . R

loop_
_atom_site_aniso_label
_atom_site_aniso_U_11
_atom_site_aniso_U_22
_atom_site_aniso_U_33
_atom_site_aniso_U_23
_atom_site_aniso_U_13
_atom_site_aniso_U_12
N1 0.0569(8) 0.0542(7) 0.0509(7) 0.0032(6) 0.0180(6) -0.0043(6)
N2 0.0538(8) 0.0597(7) 0.0542(8) 0.0051(6) 0.0062(6) 0.0083(6)
C1 0.0533(8) 0.0370(7) 0.0399(7) -0.0054(5) 0.0119(6) 0.0011(6)
C5 0.1039(14) 0.0531(9) 0.0501(9) 0.0064(7) 0.0086(9) 0.0218(9)
C6 0.0812(11) 0.0398(7) 0.0453(8) -0.0022(6) 0.0181(8) 0.0053(7)
C2 0.0518(8) 0.0442(7) 0.0411(8) -0.0068(6) 0.0090(6) 0.0012(6)
C13 0.0716(10) 0.0484(8) 0.0475(8) 0.0074(6) 0.0135(7) 0.0052(7)
C14 0.1121(15) 0.0515(9) 0.0713(12) -0.0041(8) 0.0211(10) 0.0062(10)
C10 0.0536(8) 0.0448(7) 0.0482(8) -0.0065(6) 0.0128(6) 0.0016(6)
C11 0.0702(12) 0.1133(16) 0.1002(16) 0.0289(13) -0.0016(10) 0.0206(12)
C12 0.0773(12) 0.0854(12) 0.0816(13) 0.0098(10) 0.0288(10) -0.0197(10)
C3 0.0535(9) 0.0691(10) 0.0604(10) -0.0101(8) 0.0097(7) 0.0059(8)
C4 0.0726(11) 0.0754(11) 0.0617(11) -0.0057(9) -0.0009(9) 0.0270(9)
C9 0.0548(9) 0.0694(10) 0.0813(12) -0.0100(9) 0.0225(8) -0.0059(8)
C8 0.0903(14) 0.0674(11) 0.0917(14) -0.0049(10) 0.0493(12) -0.0183(10)
C7 0.1113(15) 0.0498(9) 0.0647(11) 0.0043(8) 0.0409(11) -0.0056(9)

loop_
_atom_type_symbol
_atom_type_description
_atom_type_scat_dispersion_real
_atom_type_scat_dispersion_imag
_atom_type_scat_source
C C 0.0033 0.0016 'International Tables Vol C Tables 4.2.6.8 and 6.1.1.4'
H H 0.0000 0.0000 'International Tables Vol C Tables 4.2.6.8 and 6.1.1.4'
N N 0.0061 0.0033 'International Tables Vol C Tables 4.2.6.8 and 6.1.1.4'

loop_
_geom_angle_atom_site_label_1
_geom_angle_atom_site_label_2
_geom_angle_atom_site_label_3
_geom_angle
_geom_angle_site_symmetry_1
_geom_angle_site_symmetry_3
C2 N1 C13 116.32(11) . .
C2 N1 C12 119.39(13) . .
C12 N1 C13 116.17(13) . .
C10 N2 C13 116.44(12) . .
C10 N2 C11 119.33(14) . .
C11 N2 C13 116.23(14) . .
C6 C1 C2 119.97(13) . .
C6 C1 C10 119.62(13) . .
C2 C1 C10 120.34(12) . .
C6 C5 H5 119.7 . .
C4 C5 H5 119.7 . .
C4 C5 C6 120.54(16) . .
C1 C6 C5 118.16(14) . .
C7 C6 C1 119.00(15) . .
C7 C6 C5 122.81(16) . .
N1 C2 C1 117.28(12) . .
C3 C2 N1 123.23(13) . .
C3 C2 C1 119.43(13) . .
N1 C13 H13 107.4 . .
N1 C13 C14 112.75(14) . .
N2 C13 N1 108.27(11) . .
N2 C13 H13 107.4 . .
N2 C13 C14 113.34(13) . .
C14 C13 H13 107.4 . .
C13 C14 H14A 109.5 . .
C13 C14 H14B 109.5 . .
C13 C14 H14C 109.5 . .
H14A C14 H14B 109.5 . .
H14A C14 H14C 109.5 . .
H14B C14 H14C 109.5 . .
N2 C10 C1 117.43(12) . .
C9 C10 N2 123.53(14) . .
C9 C10 C1 118.98(14) . .
N2 C11 H11A 109.5 . .
N2 C11 H11B 109.5 . .
N2 C11 H11C 109.5 . .
H11A C11 H11B 109.5 . .
H11A C11 H11C 109.5 . .
H11B C11 H11C 109.5 . .
N1 C12 H12A 109.5 . .
N1 C12 H12B 109.5 . .
N1 C12 H12C 109.5 . .
H12A C12 H12B 109.5 . .
H12A C12 H12C 109.5 . .
H12B C12 H12C 109.5 . .
C2 C3 H3 119.9 . .
C2 C3 C4 120.11(15) . .
C4 C3 H3 119.9 . .
C5 C4 C3 121.77(16) . .
C5 C4 H4 119.1 . .
C3 C4 H4 119.1 . .
C10 C9 H9 119.8 . .
C10 C9 C8 120.44(16) . .
C8 C9 H9 119.8 . .
C9 C8 H8 119.3 . .
C7 C8 C9 121.48(16) . .
C7 C8 H8 119.3 . .
C6 C7 H7 119.8 . .
C8 C7 C6 120.47(16) . .
C8 C7 H7 119.8 . .

loop_
_geom_bond_atom_site_label_1
_geom_bond_atom_site_label_2
_geom_bond_distance
_geom_bond_site_symmetry_2
N1 C2 1.3868(18) .
N1 C13 1.4557(19) .
N1 C12 1.4455(19) .
N2 C13 1.452(2) .
N2 C10 1.3833(18) .
N2 C11 1.447(2) .
C1 C6 1.4175(19) .
C1 C2 1.4260(19) .
C1 C10 1.428(2) .
C5 H5 0.9300 .
C5 C6 1.420(2) .
C5 C4 1.352(3) .
C6 C7 1.410(2) .
C2 C3 1.376(2) .
C13 H13 0.9800 .
C13 C14 1.522(2) .
C14 H14A 0.9600 .
C14 H14B 0.9600 .
C14 H14C 0.9600 .
C10 C9 1.382(2) .
C11 H11A 0.9600 .
C11 H11B 0.9600 .
C11 H11C 0.9600 .
C12 H12A 0.9600 .
C12 H12B 0.9600 .
C12 H12C 0.9600 .
C3 H3 0.9300 .
C3 C4 1.398(2) .
C4 H4 0.9300 .
C9 H9 0.9300 .
C9 C8 1.400(3) .
C8 H8 0.9300 .
C8 C7 1.352(3) .
C7 H7 0.9300 .

loop_
_geom_torsion_atom_site_label_1
_geom_torsion_atom_site_label_2
_geom_torsion_atom_site_label_3
_geom_torsion_atom_site_label_4
_geom_torsion
_geom_torsion_site_symmetry_1
_geom_torsion_site_symmetry_2
_geom_torsion_site_symmetry_3
_geom_torsion_site_symmetry_4
N1 C2 C3 C4 177.30(13) . . . .
N2 C10 C9 C8 -176.94(14) . . . .
C1 C6 C7 C8 -0.6(2) . . . .
C1 C2 C3 C4 0.3(2) . . . .
C1 C10 C9 C8 0.0(2) . . . .
C5 C6 C7 C8 177.38(15) . . . .
C6 C1 C2 N1 -177.12(11) . . . .
C6 C1 C2 C3 0.1(2) . . . .
C6 C1 C10 N2 177.31(11) . . . .
C6 C1 C10 C9 0.2(2) . . . .
C6 C5 C4 C3 -1.1(3) . . . .
C2 N1 C13 N2 52.93(16) . . . .
C2 N1 C13 C14 -73.29(16) . . . .
C2 C1 C6 C5 -0.9(2) . . . .
C2 C1 C6 C7 177.24(13) . . . .
C2 C1 C10 N2 0.21(19) . . . .
C2 C1 C10 C9 -176.92(12) . . . .
C2 C3 C4 C5 0.2(2) . . . .
C13 N1 C2 C1 -27.94(17) . . . .
C13 N1 C2 C3 155.01(13) . . . .
C13 N2 C10 C1 27.69(18) . . . .
C13 N2 C10 C9 -155.32(14) . . . .
C10 N2 C13 N1 -52.79(16) . . . .
C10 N2 C13 C14 73.07(17) . . . .
C10 C1 C6 C5 -177.98(13) . . . .
C10 C1 C6 C7 0.1(2) . . . .
C10 C1 C2 N1 -0.02(19) . . . .
C10 C1 C2 C3 177.15(12) . . . .
C10 C9 C8 C7 -0.5(3) . . . .
C11 N2 C13 N1 158.46(14) . . . .
C11 N2 C13 C14 -75.68(18) . . . .
C11 N2 C10 C1 175.43(15) . . . .
C11 N2 C10 C9 -7.6(2) . . . .
C12 N1 C2 C1 -175.42(13) . . . .
C12 N1 C2 C3 7.5(2) . . . .
C12 N1 C13 N2 -158.53(13) . . . .
C12 N1 C13 C14 75.26(17) . . . .
C4 C5 C6 C1 1.4(2) . . . .
C4 C5 C6 C7 -176.66(15) . . . .
C9 C8 C7 C6 0.8(3) . . . .
